data_7064228
loop_
_publ_author_name
'Ortiz-Hern\'andez, M.'
'Noguez-Maldonado, V. I.'
'Salazar-Pereda, V.'
'Gonzalez-Montiel, S.'
'Mendoza-Espinosa, D.'
'Su\'arez, A.'
'Cristobal, C.'

_publ_section_title
;
 PdII and PtII complexes bearing acetamide and thioacetamide
 functionalized heteroscorpionates and their application in the
 hydrosilylation of terminal alkynes
;
_journal_issue 10
_journal_name_full 'New Journal of Chemistry'
_journal_page_first 4415
_journal_page_last 4424
_journal_paper_doi 10.1039/D5NJ04709A
_journal_volume 50
_journal_year 2026
_chemical_formula_moiety 'C36 H40 N10 Pt S2'
_chemical_formula_sum 'C36 H40 N10 Pt S2'
_chemical_formula_weight 871.99
_space_group_crystal_system triclinic
_space_group_IT_number 2
_space_group_name_Hall '-P 1'
_space_group_name_H-M_alt 'P -1'
_atom_sites_solution_hydrogens geom
_atom_sites_solution_primary dual
_audit_creation_date 2025-10-29
_audit_creation_method
;
Olex2 1.5
(compiled 2024.02.16 svn.r378c4104 for OlexSys, GUI svn.r6928)
;
_audit_update_record
;
2025-12-03 deposited with the CCDC.	2026-02-09 downloaded from the CCDC.
;
_cell_angle_alpha 94.8680(10)
_cell_angle_beta 90.7820(10)
_cell_angle_gamma 110.887(2)
_cell_formula_units_Z 2
_cell_length_a 10.8601(2)
_cell_length_b 10.8921(2)
_cell_length_c 16.3934(2)
_cell_measurement_reflns_used 54981
_cell_measurement_temperature 293(2)
_cell_measurement_theta_max 29.2450
_cell_measurement_theta_min 3.2480
_cell_volume 1803.19(6)
_computing_cell_refinement
;
CrysAlisPro, Agilent Technologies,
Version 1.171.37.35 (release 13-08-2014 CrysAlis171 .NET)
(compiled Aug 13 2014,18:06:01)
;
_computing_data_collection
;
CrysAlisPro, Agilent Technologies,
Version 1.171.37.35 (release 13-08-2014 CrysAlis171 .NET)
(compiled Aug 13 2014,18:06:01)
;
_computing_data_reduction
;
CrysAlisPro, Agilent Technologies,
Version 1.171.37.35 (release 13-08-2014 CrysAlis171 .NET)
(compiled Aug 13 2014,18:06:01)
;
_computing_molecular_graphics 'Olex2 1.5 (Dolomanov et al., 2009)'
_computing_publication_material 'Olex2 1.5 (Dolomanov et al., 2009)'
_computing_structure_refinement 'SHELXL 2014/6 (Sheldrick, 2015)'
_computing_structure_solution 'SHELXT 2014/4 (Sheldrick, 2014)'
_diffrn_ambient_temperature 293(2)
_diffrn_detector 'CCD plate'
_diffrn_detector_area_resol_mean 10.3659
_diffrn_detector_type Atlas
_diffrn_measured_fraction_theta_full 0.974
_diffrn_measured_fraction_theta_max 0.998
_diffrn_measurement_details
;
#__ type_ start__ end____ width___ exp.time_
  1 omega  -10.00   86.00   1.0000    5.0000
omega____ theta____ kappa____ phi______ frames
    -       11.4454   37.0000   90.0000 96

#__ type_ start__ end____ width___ exp.time_
  2 omega  -18.00   80.00   1.0000    5.0000
omega____ theta____ kappa____ phi______ frames
    -       11.4454   77.0000 -180.0000 98

#__ type_ start__ end____ width___ exp.time_
  3 omega  -63.00   44.00   1.0000    5.0000
omega____ theta____ kappa____ phi______ frames
    -       11.4454  -77.0000  -60.0000 107

#__ type_ start__ end____ width___ exp.time_
  4 omega  -25.00   31.00   1.0000    5.0000
omega____ theta____ kappa____ phi______ frames
    -       -9.9610  -99.0000  -90.0000 56

#__ type_ start__ end____ width___ exp.time_
  5 omega  -34.00   65.00   1.0000    5.0000
omega____ theta____ kappa____ phi______ frames
    -       -9.9610   37.0000 -180.0000 99

#__ type_ start__ end____ width___ exp.time_
  6 omega  -17.00   85.00   1.0000    5.0000
omega____ theta____ kappa____ phi______ frames
    -       11.4454   57.0000  -90.0000 102

#__ type_ start__ end____ width___ exp.time_
  7 omega  -25.00   52.00   1.0000    5.0000
omega____ theta____ kappa____ phi______ frames
    -       11.4454  -99.0000  -90.0000 77

#__ type_ start__ end____ width___ exp.time_
  8 omega  -25.00   52.00   1.0000    5.0000
omega____ theta____ kappa____ phi______ frames
    -       11.4454  -99.0000  -30.0000 77

#__ type_ start__ end____ width___ exp.time_
  9 omega  -25.00   52.00   1.0000    5.0000
omega____ theta____ kappa____ phi______ frames
    -       11.4454  -99.0000   90.0000 77

#__ type_ start__ end____ width___ exp.time_
 10 omega  -84.00   14.00   1.0000    5.0000
omega____ theta____ kappa____ phi______ frames
    -       -9.9610  -37.0000   90.0000 98

#__ type_ start__ end____ width___ exp.time_
 11 omega  -25.00   52.00   1.0000    5.0000
omega____ theta____ kappa____ phi______ frames
    -       11.4454  -99.0000   30.0000 77

#__ type_ start__ end____ width___ exp.time_
 12 omega  -25.00   52.00   1.0000    5.0000
omega____ theta____ kappa____ phi______ frames
    -       11.4454  -99.0000 -150.0000 77

#__ type_ start__ end____ width___ exp.time_
 13 omega  -13.00   86.00   1.0000    5.0000
omega____ theta____ kappa____ phi______ frames
    -       11.4454   37.0000  -30.0000 99

#__ type_ start__ end____ width___ exp.time_
 14 omega  -25.00   52.00   1.0000    5.0000
omega____ theta____ kappa____ phi______ frames
    -       11.4454  -99.0000  120.0000 77

#__ type_ start__ end____ width___ exp.time_
 15 omega  -65.00   44.00   1.0000    5.0000
omega____ theta____ kappa____ phi______ frames
    -       11.4454  -77.0000  150.0000 109

#__ type_ start__ end____ width___ exp.time_
 16 omega  -65.00   44.00   1.0000    5.0000
omega____ theta____ kappa____ phi______ frames
    -       11.4454  -77.0000 -180.0000 109

#__ type_ start__ end____ width___ exp.time_
 17 omega  -77.00  100.00   1.0000    5.0000
omega____ theta____ kappa____ phi______ frames
    -       11.4454    0.0000 -180.0000 177

#__ type_ start__ end____ width___ exp.time_
 18 omega  -77.00  100.00   1.0000    5.0000
omega____ theta____ kappa____ phi______ frames
    -       11.4454    0.0000 -150.0000 177

#__ type_ start__ end____ width___ exp.time_
 19 omega  -77.00  100.00   1.0000    5.0000
omega____ theta____ kappa____ phi______ frames
    -       11.4454    0.0000 -120.0000 177

#__ type_ start__ end____ width___ exp.time_
 20 omega  -77.00  100.00   1.0000    5.0000
omega____ theta____ kappa____ phi______ frames
    -       11.4454    0.0000  -90.0000 177

#__ type_ start__ end____ width___ exp.time_
 21 omega  -25.00   52.00   1.0000    5.0000
omega____ theta____ kappa____ phi______ frames
    -       11.4454  -99.0000   60.0000 77

#__ type_ start__ end____ width___ exp.time_
 22 omega  -77.00  100.00   1.0000    5.0000
omega____ theta____ kappa____ phi______ frames
    -       11.4454    0.0000  -30.0000 177

#__ type_ start__ end____ width___ exp.time_
 23 omega  -77.00  100.00   1.0000    5.0000
omega____ theta____ kappa____ phi______ frames
    -       11.4454    0.0000    0.0000 177

#__ type_ start__ end____ width___ exp.time_
 24 omega  -77.00    0.00   1.0000    5.0000
omega____ theta____ kappa____ phi______ frames
    -       11.4454    0.0000   30.0000 77

#__ type_ start__ end____ width___ exp.time_
 25 omega  -77.00  100.00   1.0000    5.0000
omega____ theta____ kappa____ phi______ frames
    -       11.4454    0.0000  -60.0000 177
;
_diffrn_measurement_device 'four-circle diffractometer'
_diffrn_measurement_device_type 'Xcalibur, Atlas, Gemini'
_diffrn_measurement_method '\w scans'
_diffrn_orient_matrix_UB_11 -0.0603123000
_diffrn_orient_matrix_UB_12 -0.0532432000
_diffrn_orient_matrix_UB_13 0.0031380000
_diffrn_orient_matrix_UB_21 -0.0252677000
_diffrn_orient_matrix_UB_22 0.0430904000
_diffrn_orient_matrix_UB_23 0.0230654000
_diffrn_orient_matrix_UB_31 -0.0249362000
_diffrn_orient_matrix_UB_32 0.0145565000
_diffrn_orient_matrix_UB_33 -0.0367150000
_diffrn_radiation_monochromator graphite
_diffrn_radiation_probe x-ray
_diffrn_radiation_type 'Mo K\a'
_diffrn_radiation_wavelength 0.71073
_diffrn_reflns_av_R_equivalents 0.0466
_diffrn_reflns_av_unetI/netI 0.0141
_diffrn_reflns_Laue_measured_fraction_full 0.974
_diffrn_reflns_Laue_measured_fraction_max 0.998
_diffrn_reflns_limit_h_max 12
_diffrn_reflns_limit_h_min -12
_diffrn_reflns_limit_k_max 12
_diffrn_reflns_limit_k_min -12
_diffrn_reflns_limit_l_max 19
_diffrn_reflns_limit_l_min -19
_diffrn_reflns_number 125812
_diffrn_reflns_point_group_measured_fraction_full 0.974
_diffrn_reflns_point_group_measured_fraction_max 0.998
_diffrn_reflns_theta_full 25.242
_diffrn_reflns_theta_max 24.999
_diffrn_reflns_theta_min 3.052
_diffrn_source 'Enhance (Mo) X-ray Source'
_exptl_absorpt_coefficient_mu 4.048
_exptl_absorpt_correction_T_max 1.00000
_exptl_absorpt_correction_T_min 0.38259
_exptl_absorpt_correction_type multi-scan
_exptl_absorpt_process_details
;
CrysAlisPro, Agilent Technologies,
Version 1.171.37.35 (release 13-08-2014 CrysAlis171 .NET)
(compiled Aug 13 2014,18:06:01)
Empirical absorption correction using spherical harmonics,
 implemented in SCALE3 ABSPACK scaling algorithm.
;
_exptl_crystal_colour Yellow
_exptl_crystal_density_diffrn 1.606
_exptl_crystal_F_000 872
_exptl_crystal_size_max 0.10
_exptl_crystal_size_mid 0.09
_exptl_crystal_size_min 0.08
_refine_diff_density_max 0.637
_refine_diff_density_min -0.493
_refine_diff_density_rms 0.060
_refine_ls_extinction_method none
_refine_ls_goodness_of_fit_ref 1.096
_refine_ls_hydrogen_treatment constr
_refine_ls_matrix_type full
_refine_ls_number_parameters 450
_refine_ls_number_reflns 6347
_refine_ls_number_restraints 0
_refine_ls_restrained_S_all 1.096
_refine_ls_R_factor_all 0.0184
_refine_ls_R_factor_gt 0.0161
_refine_ls_shift/su_max 0.003
_refine_ls_shift/su_mean 0.000
_refine_ls_structure_factor_coef Fsqd
_refine_ls_weighting_details 'w=1/[\s^2^(Fo^2^)+(0.0190P)^2^+1.2487P] where P=(Fo^2^+2Fc^2^)/3'
_refine_ls_weighting_scheme calc
_refine_ls_wR_factor_gt 0.0395
_refine_ls_wR_factor_ref 0.0410
_reflns_Friedel_coverage 0.000
_reflns_number_gt 6016
_reflns_number_total 6347
_reflns_threshold_expression 'I > 2\s(I)'
_cod_data_source_file d5nj04709a2.cif
_cod_data_source_block dme-218_CCDC1
_cod_depositor_comments 'Adding full bibliography for 7064225--7064228.cif.'
_cod_database_code 7064228
_shelxl_version_number 2014/6
_chemical_oxdiff_formula 'C12 H26 N6 Pt1 Cl2'
_shelx_space_group_comment
;
The symmetry employed for this shelxl refinement is uniquely defined
by the following loop, which should always be used as a source of
symmetry information in preference to the above space-group names.
They are only intended as comments.
;
_reflns_odcompleteness_completeness 99.84
_reflns_odcompleteness_iscentric 1
_reflns_odcompleteness_theta 26.32
_olex2_refinement_description
;
1. Fixed Uiso
 At 1.2 times of:
  All C(H) groups
 At 1.5 times of:
  All C(H,H,H) groups
2.a Ternary CH refined with riding coordinates:
 C8(H8), C19(H19)
2.b Aromatic/amide H refined with riding coordinates:
 C34(H34), C7(H7), C16(H16), C11(H11), C29(H29), C6(H6), C22(H22), C26(H26),
 C3(H3), C5(H5), C24(H24), C23(H23), C25(H25), C4(H4)
2.c Idealised Me refined as rotating group:
 C33(H33A,H33B,H33C), C18(H18A,H18B,H18C), C36(H36A,H36B,H36C), C15(H15A,H15B,
 H15C), C31(H31A,H31B,H31C), C10(H10A,H10B,H10C), C28(H28A,H28B,H28C), C13(H13A,
 H13B,H13C)
;
_olex2_date_sample_data_collection 2025-10-16
_olex2_submission_special_instructions 'No special instructions were received'

loop_
_space_group_symop_operation_xyz
'x, y, z'
'-x, -y, -z'

loop_
_atom_site_label
_atom_site_type_symbol
_atom_site_fract_x
_atom_site_fract_y
_atom_site_fract_z
_atom_site_U_iso_or_equiv
_atom_site_adp_type
_atom_site_occupancy
_atom_site_site_symmetry_order
_atom_site_calc_flag
_atom_site_refinement_flags_posn
_atom_site_refinement_flags_adp
_atom_site_refinement_flags_occupancy
_atom_site_disorder_assembly
_atom_site_disorder_group
Pt01 Pt 0.62109(2) 0.33389(2) 0.73206(2) 0.02878(4) Uani 1 1 d . . . . .
S2 S 0.69789(7) 0.55751(6) 0.74158(4) 0.03868(15) Uani 1 1 d . . . . .
S1 S 0.71906(7) 0.34589(6) 0.85688(4) 0.04105(16) Uani 1 1 d . . . . .
N1 N 0.54180(19) 0.13142(18) 0.73008(12) 0.0288(4) Uani 1 1 d . . . . .
N6 N 0.5494(2) 0.33482(19) 0.61548(12) 0.0312(4) Uani 1 1 d . . . . .
N2 N 0.46163(19) 0.07172(18) 0.79094(12) 0.0286(4) Uani 1 1 d . . . . .
N3 N 0.4062(2) 0.2201(2) 0.88907(13) 0.0337(5) Uani 1 1 d . . . . .
N7 N 0.6296(2) 0.40637(19) 0.55870(12) 0.0317(4) Uani 1 1 d . . . . .
N5 N 0.6665(2) 0.1449(2) 0.95425(12) 0.0326(4) Uani 1 1 d . . . . .
N9 N 0.8508(2) 0.4240(2) 0.58960(13) 0.0352(5) Uani 1 1 d . . . . .
N10 N 0.8374(2) 0.71923(19) 0.63266(12) 0.0344(5) Uani 1 1 d . . . . .
N4 N 0.3596(2) 0.2666(2) 0.82614(14) 0.0417(5) Uani 1 1 d . . . . .
C8 C 0.4811(2) 0.1333(2) 0.87475(14) 0.0300(5) Uani 1 1 d . . . . .
H8 H 0.4459 0.0618 0.9102 0.036 Uiso 1 1 calc R U . . .
N8 N 0.8287(2) 0.3169(2) 0.53345(14) 0.0427(5) Uani 1 1 d . . . . .
C1 C 0.6281(2) 0.2020(2) 0.89979(14) 0.0291(5) Uani 1 1 d . . . . .
C20 C 0.7722(2) 0.6023(2) 0.65018(14) 0.0294(5) Uani 1 1 d . . . . .
C19 C 0.7637(3) 0.4983(2) 0.57911(15) 0.0328(5) Uani 1 1 d . . . . .
H19 H 0.7927 0.5465 0.5309 0.039 Uiso 1 1 calc R U . . .
C21 C 0.8609(3) 0.8318(2) 0.69039(15) 0.0371(6) Uani 1 1 d . . . . .
C32 C 0.4341(3) 0.2666(2) 0.57583(16) 0.0364(6) Uani 1 1 d . . . . .
C17 C 0.5281(3) 0.0375(2) 0.66986(16) 0.0372(6) Uani 1 1 d . . . . .
C35 C 0.5653(3) 0.3795(2) 0.48400(15) 0.0360(6) Uani 1 1 d . . . . .
C14 C 0.3985(3) -0.0586(2) 0.76687(16) 0.0366(6) Uani 1 1 d . . . . .
C2 C 0.7959(2) 0.1965(3) 0.99109(14) 0.0349(6) Uani 1 1 d . . . . .
C9 C 0.3922(3) 0.2781(3) 0.96368(17) 0.0432(6) Uani 1 1 d . . . . .
C33 C 0.3192(3) 0.1816(3) 0.61773(19) 0.0505(7) Uani 1 1 d . . . . .
H33A H 0.3125 0.0912 0.6081 0.076 Uiso 1 1 calc R U . . .
H33B H 0.2402 0.1905 0.5967 0.076 Uiso 1 1 calc R U . . .
H33C H 0.3304 0.2080 0.6756 0.076 Uiso 1 1 calc R U . . .
C34 C 0.4420(3) 0.2924(3) 0.49403(16) 0.0403(6) Uani 1 1 d . . . . .
H34 H 0.3749 0.2565 0.4535 0.048 Uiso 1 1 calc R U . . .
C7 C 0.8548(3) 0.3264(3) 1.02355(16) 0.0450(7) Uani 1 1 d . . . . .
H7 H 0.8138 0.3866 1.0156 0.054 Uiso 1 1 calc R U . . .
C16 C 0.4372(3) -0.0814(3) 0.69055(17) 0.0438(7) Uani 1 1 d . . . . .
H16 H 0.4084 -0.1616 0.6581 0.053 Uiso 1 1 calc R U . . .
C12 C 0.3138(3) 0.3538(3) 0.8620(2) 0.0525(8) Uani 1 1 d . . . . .
C18 C 0.6082(4) 0.0627(3) 0.59676(19) 0.0572(8) Uani 1 1 d . . . . .
H18A H 0.5707 0.1040 0.5590 0.086 Uiso 1 1 calc R U . . .
H18B H 0.6091 -0.0193 0.5709 0.086 Uiso 1 1 calc R U . . .
H18C H 0.6968 0.1199 0.6129 0.086 Uiso 1 1 calc R U . . .
C27 C 0.9229(3) 0.2707(3) 0.55086(19) 0.0472(7) Uani 1 1 d . . . . .
C11 C 0.3315(3) 0.3643(3) 0.9467(2) 0.0558(8) Uani 1 1 d . . . . .
H11 H 0.3071 0.4192 0.9845 0.067 Uiso 1 1 calc R U . . .
C30 C 0.9604(3) 0.4477(3) 0.63828(19) 0.0482(7) Uani 1 1 d . . . . .
C36 C 0.6281(3) 0.4369(3) 0.40916(16) 0.0491(7) Uani 1 1 d . . . . .
H36A H 0.6601 0.5315 0.4182 0.074 Uiso 1 1 calc R U . . .
H36B H 0.5644 0.4080 0.3638 0.074 Uiso 1 1 calc R U . . .
H36C H 0.7005 0.4082 0.3972 0.074 Uiso 1 1 calc R U . . .
C29 C 1.0062(3) 0.3489(3) 0.6144(2) 0.0556(8) Uani 1 1 d . . . . .
H29 H 1.0797 0.3368 0.6369 0.067 Uiso 1 1 calc R U . . .
C6 C 0.9745(3) 0.3674(4) 1.06781(18) 0.0596(9) Uani 1 1 d . . . . .
H6 H 1.0134 0.4549 1.0897 0.071 Uiso 1 1 calc R U . . .
C22 C 0.9905(3) 0.9136(3) 0.70833(19) 0.0546(8) Uani 1 1 d . . . . .
H22 H 1.0587 0.8907 0.6863 0.065 Uiso 1 1 calc R U . . .
C26 C 0.7613(3) 0.8676(3) 0.7234(2) 0.0528(7) Uani 1 1 d . . . . .
H26 H 0.6737 0.8132 0.7120 0.063 Uiso 1 1 calc R U . . .
C3 C 0.8580(3) 0.1088(3) 1.00422(19) 0.0556(8) Uani 1 1 d . . . . .
H3 H 0.8192 0.0208 0.9834 0.067 Uiso 1 1 calc R U . . .
C15 C 0.3069(3) -0.1514(3) 0.82008(19) 0.0551(8) Uani 1 1 d . . . . .
H15A H 0.3549 -0.1572 0.8683 0.083 Uiso 1 1 calc R U . . .
H15B H 0.2689 -0.2372 0.7905 0.083 Uiso 1 1 calc R U . . .
H15C H 0.2380 -0.1194 0.8357 0.083 Uiso 1 1 calc R U . . .
C5 C 1.0356(3) 0.2795(4) 1.0794(2) 0.0696(11) Uani 1 1 d . . . . .
H5 H 1.1165 0.3074 1.1086 0.084 Uiso 1 1 calc R U . . .
C24 C 0.9193(5) 1.0651(3) 0.7907(2) 0.0739(11) Uani 1 1 d . . . . .
H24 H 0.9387 1.1439 0.8239 0.089 Uiso 1 1 calc R U . . .
C23 C 1.0192(4) 1.0299(3) 0.7590(2) 0.0726(11) Uani 1 1 d . . . . .
H23 H 1.1066 1.0840 0.7715 0.087 Uiso 1 1 calc R U . . .
C31 C 1.0192(4) 0.5608(4) 0.7015(3) 0.0833(14) Uani 1 1 d . . . . .
H31A H 1.0433 0.6419 0.6762 0.125 Uiso 1 1 calc R U . . .
H31B H 1.0963 0.5540 0.7271 0.125 Uiso 1 1 calc R U . . .
H31C H 0.9560 0.5595 0.7422 0.125 Uiso 1 1 calc R U . . .
C25 C 0.7910(4) 0.9841(3) 0.7735(2) 0.0699(10) Uani 1 1 d . . . . .
H25 H 0.7231 1.0076 0.7956 0.084 Uiso 1 1 calc R U . . .
C10 C 0.4363(4) 0.2482(4) 1.04299(18) 0.0634(9) Uani 1 1 d . . . . .
H10A H 0.4206 0.1554 1.0411 0.095 Uiso 1 1 calc R U . . .
H10B H 0.3881 0.2723 1.0862 0.095 Uiso 1 1 calc R U . . .
H10C H 0.5289 0.2973 1.0530 0.095 Uiso 1 1 calc R U . . .
C4 C 0.9777(4) 0.1511(4) 1.0482(2) 0.0733(11) Uani 1 1 d . . . . .
H4 H 1.0190 0.0914 1.0565 0.088 Uiso 1 1 calc R U . . .
C28 C 0.9247(4) 0.1459(3) 0.5059(3) 0.0719(11) Uani 1 1 d . . . . .
H28A H 0.8580 0.1173 0.4623 0.108 Uiso 1 1 calc R U . . .
H28B H 0.9078 0.0788 0.5430 0.108 Uiso 1 1 calc R U . . .
H28C H 1.0097 0.1617 0.4835 0.108 Uiso 1 1 calc R U . . .
C13 C 0.2512(5) 0.4254(5) 0.8110(3) 0.0943(15) Uani 1 1 d . . . . .
H13A H 0.3119 0.5138 0.8075 0.141 Uiso 1 1 calc R U . . .
H13B H 0.1726 0.4284 0.8358 0.141 Uiso 1 1 calc R U . . .
H13C H 0.2289 0.3800 0.7570 0.141 Uiso 1 1 calc R U . . .

loop_
_atom_site_aniso_label
_atom_site_aniso_U_11
_atom_site_aniso_U_22
_atom_site_aniso_U_33
_atom_site_aniso_U_23
_atom_site_aniso_U_13
_atom_site_aniso_U_12
Pt01 0.03246(6) 0.02235(5) 0.02695(6) 0.00201(3) -0.00672(4) 0.00462(4)
S2 0.0555(4) 0.0238(3) 0.0291(3) -0.0004(2) 0.0002(3) 0.0057(3)
S1 0.0392(4) 0.0349(3) 0.0347(3) 0.0102(3) -0.0137(3) -0.0051(3)
N1 0.0284(10) 0.0251(10) 0.0298(10) 0.0038(8) 0.0008(8) 0.0055(8)
N6 0.0369(11) 0.0261(10) 0.0279(10) 0.0001(8) -0.0084(9) 0.0087(9)
N2 0.0281(10) 0.0246(10) 0.0292(10) 0.0009(8) -0.0030(8) 0.0052(8)
N3 0.0323(11) 0.0351(11) 0.0338(11) -0.0009(9) -0.0035(9) 0.0132(9)
N7 0.0407(12) 0.0262(10) 0.0262(10) 0.0006(8) -0.0087(9) 0.0104(9)
N5 0.0314(11) 0.0336(11) 0.0306(11) 0.0038(9) -0.0033(9) 0.0089(9)
N9 0.0396(12) 0.0317(11) 0.0332(11) -0.0035(9) -0.0012(9) 0.0129(9)
N10 0.0400(12) 0.0257(11) 0.0338(11) 0.0019(8) -0.0026(9) 0.0076(9)
N4 0.0447(13) 0.0469(13) 0.0377(12) 0.0006(10) -0.0088(10) 0.0227(11)
C8 0.0303(13) 0.0284(12) 0.0290(12) 0.0020(10) -0.0025(10) 0.0079(10)
N8 0.0472(13) 0.0357(12) 0.0399(12) -0.0087(10) 0.0070(10) 0.0108(10)
C1 0.0302(12) 0.0272(12) 0.0270(12) -0.0005(9) -0.0033(10) 0.0075(10)
C20 0.0329(13) 0.0239(12) 0.0309(12) -0.0003(9) -0.0069(10) 0.0107(10)
C19 0.0406(14) 0.0260(12) 0.0286(12) 0.0011(10) -0.0037(10) 0.0084(11)
C21 0.0521(16) 0.0234(12) 0.0328(13) 0.0039(10) -0.0008(12) 0.0098(11)
C32 0.0382(14) 0.0292(13) 0.0401(14) -0.0058(10) -0.0133(11) 0.0126(11)
C17 0.0461(15) 0.0281(13) 0.0367(14) 0.0002(10) 0.0033(11) 0.0130(11)
C35 0.0533(16) 0.0307(13) 0.0276(13) -0.0045(10) -0.0118(11) 0.0214(12)
C14 0.0369(14) 0.0236(12) 0.0428(15) 0.0013(10) -0.0030(11) 0.0036(10)
C2 0.0311(13) 0.0467(15) 0.0256(12) 0.0074(11) 0.0000(10) 0.0116(11)
C9 0.0462(16) 0.0464(16) 0.0367(15) -0.0021(12) 0.0022(12) 0.0178(13)
C33 0.0389(16) 0.0481(17) 0.0562(18) -0.0003(14) -0.0114(13) 0.0069(13)
C34 0.0483(16) 0.0374(14) 0.0363(14) -0.0084(11) -0.0197(12) 0.0203(13)
C7 0.0466(16) 0.0424(15) 0.0361(14) 0.0113(12) -0.0105(12) 0.0025(13)
C16 0.0544(17) 0.0253(13) 0.0442(16) -0.0047(11) 0.0011(13) 0.0069(12)
C12 0.0563(19) 0.0534(18) 0.0559(19) -0.0014(14) -0.0078(15) 0.0316(16)
C18 0.079(2) 0.0412(16) 0.0495(18) 0.0030(13) 0.0225(16) 0.0188(16)
C27 0.0447(16) 0.0409(16) 0.0561(18) -0.0018(13) 0.0177(14) 0.0163(13)
C11 0.066(2) 0.0597(19) 0.0517(18) -0.0079(15) 0.0027(15) 0.0374(17)
C30 0.0488(17) 0.0467(17) 0.0507(17) -0.0062(13) -0.0104(14) 0.0219(14)
C36 0.075(2) 0.0441(16) 0.0301(14) -0.0005(12) -0.0084(13) 0.0251(15)
C29 0.0537(19) 0.0574(19) 0.064(2) -0.0037(16) -0.0037(15) 0.0328(16)
C6 0.0491(18) 0.067(2) 0.0399(16) 0.0097(15) -0.0109(14) -0.0075(16)
C22 0.0542(18) 0.0423(17) 0.0517(18) -0.0040(14) 0.0023(14) 0.0004(14)
C26 0.0589(19) 0.0393(16) 0.0614(19) -0.0036(14) -0.0050(15) 0.0213(14)
C3 0.0534(19) 0.067(2) 0.0518(18) -0.0124(15) -0.0126(15) 0.0333(17)
C15 0.0546(19) 0.0380(16) 0.0541(18) 0.0044(13) 0.0076(15) -0.0060(14)
C5 0.0370(17) 0.110(3) 0.0505(19) -0.005(2) -0.0139(15) 0.0161(19)
C24 0.113(3) 0.0358(17) 0.060(2) -0.0110(15) -0.001(2) 0.014(2)
C23 0.080(3) 0.0466(19) 0.061(2) -0.0116(16) -0.0029(19) -0.0095(18)
C31 0.076(3) 0.090(3) 0.092(3) -0.045(2) -0.053(2) 0.054(2)
C25 0.095(3) 0.054(2) 0.070(2) -0.0098(17) 0.000(2) 0.041(2)
C10 0.087(3) 0.076(2) 0.0361(16) 0.0009(15) 0.0038(16) 0.041(2)
C4 0.059(2) 0.113(3) 0.063(2) -0.013(2) -0.0188(18) 0.055(2)
C28 0.067(2) 0.053(2) 0.096(3) -0.0145(19) 0.026(2) 0.0248(17)
C13 0.139(4) 0.104(3) 0.078(3) -0.003(2) -0.021(3) 0.094(3)

loop_
_atom_type_symbol
_atom_type_description
_atom_type_scat_dispersion_real
_atom_type_scat_dispersion_imag
_atom_type_scat_source
C C 0.0033 0.0016 'International Tables Vol C Tables 4.2.6.8 and 6.1.1.4'
H H 0.0000 0.0000 'International Tables Vol C Tables 4.2.6.8 and 6.1.1.4'
N N 0.0061 0.0033 'International Tables Vol C Tables 4.2.6.8 and 6.1.1.4'
Pt Pt -1.7033 8.3905 'International Tables Vol C Tables 4.2.6.8 and 6.1.1.4'
S S 0.1246 0.1234 'International Tables Vol C Tables 4.2.6.8 and 6.1.1.4'

loop_
_geom_angle_atom_site_label_1
_geom_angle_atom_site_label_2
_geom_angle_atom_site_label_3
_geom_angle
_geom_angle_site_symmetry_1
_geom_angle_site_symmetry_3
_geom_angle_publ_flag
S1 Pt01 S2 88.75(2) . . ?
N1 Pt01 S2 175.74(6) . . ?
N1 Pt01 S1 89.83(6) . . ?
N6 Pt01 S2 87.93(6) . . ?
N6 Pt01 S1 174.51(6) . . ?
N6 Pt01 N1 93.78(8) . . ?
C20 S2 Pt01 106.26(8) . . ?
C1 S1 Pt01 106.28(8) . . ?
N2 N1 Pt01 120.98(14) . . ?
C17 N1 Pt01 130.84(17) . . ?
C17 N1 N2 106.49(19) . . ?
N7 N6 Pt01 121.10(14) . . ?
C32 N6 Pt01 132.43(18) . . ?
C32 N6 N7 106.16(19) . . ?
N1 N2 C8 121.19(18) . . ?
C14 N2 N1 109.62(19) . . ?
C14 N2 C8 126.2(2) . . ?
N4 N3 C8 121.4(2) . . ?
N4 N3 C9 112.8(2) . . ?
C9 N3 C8 125.2(2) . . ?
N6 N7 C19 123.02(18) . . ?
C35 N7 N6 110.4(2) . . ?
C35 N7 C19 126.6(2) . . ?
C1 N5 C2 122.6(2) . . ?
N8 N9 C19 115.0(2) . . ?
C30 N9 N8 111.7(2) . . ?
C30 N9 C19 132.7(2) . . ?
C20 N10 C21 121.9(2) . . ?
C12 N4 N3 104.3(2) . . ?
N2 C8 N3 112.12(19) . . ?
N2 C8 H8 106.6 . . ?
N2 C8 C1 111.65(19) . . ?
N3 C8 H8 106.6 . . ?
N3 C8 C1 112.68(19) . . ?
C1 C8 H8 106.6 . . ?
C27 N8 N9 104.8(2) . . ?
N5 C1 S1 128.02(19) . . ?
N5 C1 C8 112.6(2) . . ?
C8 C1 S1 119.30(17) . . ?
N10 C20 S2 126.75(19) . . ?
N10 C20 C19 112.1(2) . . ?
C19 C20 S2 121.15(17) . . ?
N7 C19 N9 109.37(19) . . ?
N7 C19 C20 113.2(2) . . ?
N7 C19 H19 106.3 . . ?
N9 C19 C20 114.70(19) . . ?
N9 C19 H19 106.3 . . ?
C20 C19 H19 106.3 . . ?
C22 C21 N10 117.6(3) . . ?
C26 C21 N10 123.2(3) . . ?
C26 C21 C22 119.0(3) . . ?
N6 C32 C33 122.3(2) . . ?
N6 C32 C34 109.3(2) . . ?
C34 C32 C33 128.4(2) . . ?
N1 C17 C16 109.5(2) . . ?
N1 C17 C18 121.8(2) . . ?
C16 C17 C18 128.6(2) . . ?
N7 C35 C34 106.4(2) . . ?
N7 C35 C36 123.1(2) . . ?
C34 C35 C36 130.5(2) . . ?
N2 C14 C15 122.7(2) . . ?
C16 C14 N2 107.1(2) . . ?
C16 C14 C15 130.2(2) . . ?
C7 C2 N5 122.9(2) . . ?
C3 C2 N5 117.8(2) . . ?
C3 C2 C7 118.8(3) . . ?
N3 C9 C11 104.9(2) . . ?
N3 C9 C10 124.5(3) . . ?
C11 C9 C10 130.6(3) . . ?
C32 C33 H33A 109.5 . . ?
C32 C33 H33B 109.5 . . ?
C32 C33 H33C 109.5 . . ?
H33A C33 H33B 109.5 . . ?
H33A C33 H33C 109.5 . . ?
H33B C33 H33C 109.5 . . ?
C32 C34 H34 126.1 . . ?
C35 C34 C32 107.7(2) . . ?
C35 C34 H34 126.1 . . ?
C2 C7 H7 119.8 . . ?
C2 C7 C6 120.4(3) . . ?
C6 C7 H7 119.8 . . ?
C17 C16 H16 126.4 . . ?
C14 C16 C17 107.2(2) . . ?
C14 C16 H16 126.4 . . ?
N4 C12 C11 111.6(3) . . ?
N4 C12 C13 119.8(3) . . ?
C11 C12 C13 128.6(3) . . ?
C17 C18 H18A 109.5 . . ?
C17 C18 H18B 109.5 . . ?
C17 C18 H18C 109.5 . . ?
H18A C18 H18B 109.5 . . ?
H18A C18 H18C 109.5 . . ?
H18B C18 H18C 109.5 . . ?
N8 C27 C29 110.8(2) . . ?
N8 C27 C28 120.4(3) . . ?
C29 C27 C28 128.7(3) . . ?
C9 C11 C12 106.4(3) . . ?
C9 C11 H11 126.8 . . ?
C12 C11 H11 126.8 . . ?
N9 C30 C29 105.5(2) . . ?
N9 C30 C31 126.4(3) . . ?
C29 C30 C31 128.1(3) . . ?
C35 C36 H36A 109.5 . . ?
C35 C36 H36B 109.5 . . ?
C35 C36 H36C 109.5 . . ?
H36A C36 H36B 109.5 . . ?
H36A C36 H36C 109.5 . . ?
H36B C36 H36C 109.5 . . ?
C27 C29 H29 126.4 . . ?
C30 C29 C27 107.1(3) . . ?
C30 C29 H29 126.4 . . ?
C7 C6 H6 119.9 . . ?
C5 C6 C7 120.1(3) . . ?
C5 C6 H6 119.9 . . ?
C21 C22 H22 119.9 . . ?
C21 C22 C23 120.3(3) . . ?
C23 C22 H22 119.9 . . ?
C21 C26 H26 119.9 . . ?
C21 C26 C25 120.3(3) . . ?
C25 C26 H26 119.9 . . ?
C2 C3 H3 119.9 . . ?
C2 C3 C4 120.3(3) . . ?
C4 C3 H3 119.9 . . ?
C14 C15 H15A 109.5 . . ?
C14 C15 H15B 109.5 . . ?
C14 C15 H15C 109.5 . . ?
H15A C15 H15B 109.5 . . ?
H15A C15 H15C 109.5 . . ?
H15B C15 H15C 109.5 . . ?
C6 C5 H5 120.1 . . ?
C4 C5 C6 119.8(3) . . ?
C4 C5 H5 120.1 . . ?
C23 C24 H24 120.1 . . ?
C25 C24 H24 120.1 . . ?
C25 C24 C23 119.8(3) . . ?
C22 C23 H23 119.9 . . ?
C24 C23 C22 120.2(3) . . ?
C24 C23 H23 119.9 . . ?
C30 C31 H31A 109.5 . . ?
C30 C31 H31B 109.5 . . ?
C30 C31 H31C 109.5 . . ?
H31A C31 H31B 109.5 . . ?
H31A C31 H31C 109.5 . . ?
H31B C31 H31C 109.5 . . ?
C26 C25 H25 119.7 . . ?
C24 C25 C26 120.5(4) . . ?
C24 C25 H25 119.7 . . ?
C9 C10 H10A 109.5 . . ?
C9 C10 H10B 109.5 . . ?
C9 C10 H10C 109.5 . . ?
H10A C10 H10B 109.5 . . ?
H10A C10 H10C 109.5 . . ?
H10B C10 H10C 109.5 . . ?
C3 C4 H4 119.7 . . ?
C5 C4 C3 120.6(3) . . ?
C5 C4 H4 119.7 . . ?
C27 C28 H28A 109.5 . . ?
C27 C28 H28B 109.5 . . ?
C27 C28 H28C 109.5 . . ?
H28A C28 H28B 109.5 . . ?
H28A C28 H28C 109.5 . . ?
H28B C28 H28C 109.5 . . ?
C12 C13 H13A 109.5 . . ?
C12 C13 H13B 109.5 . . ?
C12 C13 H13C 109.5 . . ?
H13A C13 H13B 109.5 . . ?
H13A C13 H13C 109.5 . . ?
H13B C13 H13C 109.5 . . ?

loop_
_geom_bond_atom_site_label_1
_geom_bond_atom_site_label_2
_geom_bond_distance
_geom_bond_site_symmetry_2
_geom_bond_publ_flag
Pt01 S2 2.2662(6) . ?
Pt01 S1 2.2655(6) . ?
Pt01 N1 2.0589(19) . ?
Pt01 N6 2.0559(19) . ?
S2 C20 1.735(3) . ?
S1 C1 1.740(2) . ?
N1 N2 1.381(3) . ?
N1 C17 1.326(3) . ?
N6 N7 1.376(3) . ?
N6 C32 1.332(3) . ?
N2 C8 1.455(3) . ?
N2 C14 1.358(3) . ?
N3 N4 1.354(3) . ?
N3 C8 1.459(3) . ?
N3 C9 1.364(3) . ?
N7 C19 1.458(3) . ?
N7 C35 1.358(3) . ?
N5 C1 1.276(3) . ?
N5 C2 1.418(3) . ?
N9 N8 1.370(3) . ?
N9 C19 1.464(3) . ?
N9 C30 1.356(4) . ?
N10 C20 1.277(3) . ?
N10 C21 1.427(3) . ?
N4 C12 1.322(4) . ?
C8 H8 0.9800 . ?
C8 C1 1.534(3) . ?
N8 C27 1.328(4) . ?
C20 C19 1.533(3) . ?
C19 H19 0.9800 . ?
C21 C22 1.382(4) . ?
C21 C26 1.377(4) . ?
C32 C33 1.481(4) . ?
C32 C34 1.391(4) . ?
C17 C16 1.393(4) . ?
C17 C18 1.477(4) . ?
C35 C34 1.359(4) . ?
C35 C36 1.487(4) . ?
C14 C16 1.356(4) . ?
C14 C15 1.493(4) . ?
C2 C7 1.383(4) . ?
C2 C3 1.380(4) . ?
C9 C11 1.369(4) . ?
C9 C10 1.481(4) . ?
C33 H33A 0.9600 . ?
C33 H33B 0.9600 . ?
C33 H33C 0.9600 . ?
C34 H34 0.9300 . ?
C7 H7 0.9300 . ?
C7 C6 1.386(4) . ?
C16 H16 0.9300 . ?
C12 C11 1.388(4) . ?
C12 C13 1.498(4) . ?
C18 H18A 0.9600 . ?
C18 H18B 0.9600 . ?
C18 H18C 0.9600 . ?
C27 C29 1.380(4) . ?
C27 C28 1.497(4) . ?
C11 H11 0.9300 . ?
C30 C29 1.369(4) . ?
C30 C31 1.485(4) . ?
C36 H36A 0.9600 . ?
C36 H36B 0.9600 . ?
C36 H36C 0.9600 . ?
C29 H29 0.9300 . ?
C6 H6 0.9300 . ?
C6 C5 1.370(5) . ?
C22 H22 0.9300 . ?
C22 C23 1.387(4) . ?
C26 H26 0.9300 . ?
C26 C25 1.383(4) . ?
C3 H3 0.9300 . ?
C3 C4 1.383(4) . ?
C15 H15A 0.9600 . ?
C15 H15B 0.9600 . ?
C15 H15C 0.9600 . ?
C5 H5 0.9300 . ?
C5 C4 1.362(5) . ?
C24 H24 0.9300 . ?
C24 C23 1.369(6) . ?
C24 C25 1.368(6) . ?
C23 H23 0.9300 . ?
C31 H31A 0.9600 . ?
C31 H31B 0.9600 . ?
C31 H31C 0.9600 . ?
C25 H25 0.9300 . ?
C10 H10A 0.9600 . ?
C10 H10B 0.9600 . ?
C10 H10C 0.9600 . ?
C4 H4 0.9300 . ?
C28 H28A 0.9600 . ?
C28 H28B 0.9600 . ?
C28 H28C 0.9600 . ?
C13 H13A 0.9600 . ?
C13 H13B 0.9600 . ?
C13 H13C 0.9600 . ?

loop_
_geom_torsion_atom_site_label_1
_geom_torsion_atom_site_label_2
_geom_torsion_atom_site_label_3
_geom_torsion_atom_site_label_4
_geom_torsion
_geom_torsion_site_symmetry_1
_geom_torsion_site_symmetry_2
_geom_torsion_site_symmetry_3
_geom_torsion_site_symmetry_4
_geom_torsion_publ_flag
Pt01 S2 C20 N10 -173.9(2) . . . . ?
Pt01 S2 C20 C19 6.4(2) . . . . ?
Pt01 S1 C1 N5 155.0(2) . . . . ?
Pt01 S1 C1 C8 -28.0(2) . . . . ?
Pt01 N1 N2 C8 -32.3(3) . . . . ?
Pt01 N1 N2 C14 166.19(16) . . . . ?
Pt01 N1 C17 C16 -163.38(19) . . . . ?
Pt01 N1 C17 C18 20.4(4) . . . . ?
Pt01 N6 N7 C19 -8.0(3) . . . . ?
Pt01 N6 N7 C35 172.75(15) . . . . ?
Pt01 N6 C32 C33 9.3(4) . . . . ?
Pt01 N6 C32 C34 -172.26(17) . . . . ?
S2 C20 C19 N7 50.1(3) . . . . ?
S2 C20 C19 N9 -76.4(3) . . . . ?
N1 N2 C8 N3 89.5(2) . . . . ?
N1 N2 C8 C1 -38.0(3) . . . . ?
N1 N2 C14 C16 -0.7(3) . . . . ?
N1 N2 C14 C15 178.5(2) . . . . ?
N1 C17 C16 C14 -2.0(3) . . . . ?
N6 N7 C19 N9 75.2(3) . . . . ?
N6 N7 C19 C20 -54.1(3) . . . . ?
N6 N7 C35 C34 1.4(3) . . . . ?
N6 N7 C35 C36 -177.1(2) . . . . ?
N6 C32 C34 C35 -0.4(3) . . . . ?
N2 N1 C17 C16 1.5(3) . . . . ?
N2 N1 C17 C18 -174.7(3) . . . . ?
N2 C8 C1 S1 70.7(2) . . . . ?
N2 C8 C1 N5 -111.8(2) . . . . ?
N2 C14 C16 C17 1.6(3) . . . . ?
N3 N4 C12 C11 0.5(4) . . . . ?
N3 N4 C12 C13 -179.0(3) . . . . ?
N3 C8 C1 S1 -56.5(3) . . . . ?
N3 C8 C1 N5 120.9(2) . . . . ?
N3 C9 C11 C12 -0.6(4) . . . . ?
N7 N6 C32 C33 -177.2(2) . . . . ?
N7 N6 C32 C34 1.3(3) . . . . ?
N7 C35 C34 C32 -0.6(3) . . . . ?
N5 C2 C7 C6 171.9(3) . . . . ?
N5 C2 C3 C4 -172.6(3) . . . . ?
N9 N8 C27 C29 -2.2(3) . . . . ?
N9 N8 C27 C28 175.3(3) . . . . ?
N9 C30 C29 C27 1.1(4) . . . . ?
N10 C20 C19 N7 -129.6(2) . . . . ?
N10 C20 C19 N9 103.9(2) . . . . ?
N10 C21 C22 C23 175.0(3) . . . . ?
N10 C21 C26 C25 -174.3(3) . . . . ?
N4 N3 C8 N2 -18.6(3) . . . . ?
N4 N3 C8 C1 108.3(2) . . . . ?
N4 N3 C9 C11 0.9(3) . . . . ?
N4 N3 C9 C10 -178.9(3) . . . . ?
N4 C12 C11 C9 0.0(4) . . . . ?
C8 N2 C14 C16 -161.1(2) . . . . ?
C8 N2 C14 C15 18.1(4) . . . . ?
C8 N3 N4 C12 -171.9(2) . . . . ?
C8 N3 C9 C11 171.6(2) . . . . ?
C8 N3 C9 C10 -8.3(4) . . . . ?
N8 N9 C19 N7 41.2(3) . . . . ?
N8 N9 C19 C20 169.7(2) . . . . ?
N8 N9 C30 C29 -2.5(3) . . . . ?
N8 N9 C30 C31 175.3(4) . . . . ?
N8 C27 C29 C30 0.7(4) . . . . ?
C1 N5 C2 C7 49.4(4) . . . . ?
C1 N5 C2 C3 -139.1(3) . . . . ?
C20 N10 C21 C22 124.1(3) . . . . ?
C20 N10 C21 C26 -61.3(4) . . . . ?
C19 N7 C35 C34 -177.8(2) . . . . ?
C19 N7 C35 C36 3.7(4) . . . . ?
C19 N9 N8 C27 175.9(2) . . . . ?
C19 N9 C30 C29 -173.8(3) . . . . ?
C19 N9 C30 C31 4.0(6) . . . . ?
C21 N10 C20 S2 1.9(4) . . . . ?
C21 N10 C20 C19 -178.4(2) . . . . ?
C21 C22 C23 C24 -0.9(5) . . . . ?
C21 C26 C25 C24 0.1(5) . . . . ?
C32 N6 N7 C19 177.6(2) . . . . ?
C32 N6 N7 C35 -1.7(3) . . . . ?
C17 N1 N2 C8 161.0(2) . . . . ?
C17 N1 N2 C14 -0.5(3) . . . . ?
C35 N7 C19 N9 -105.7(3) . . . . ?
C35 N7 C19 C20 125.0(2) . . . . ?
C14 N2 C8 N3 -112.2(3) . . . . ?
C14 N2 C8 C1 120.3(3) . . . . ?
C2 N5 C1 S1 2.0(4) . . . . ?
C2 N5 C1 C8 -175.2(2) . . . . ?
C2 C7 C6 C5 0.3(5) . . . . ?
C2 C3 C4 C5 0.3(6) . . . . ?
C9 N3 N4 C12 -0.9(3) . . . . ?
C9 N3 C8 N2 171.5(2) . . . . ?
C9 N3 C8 C1 -61.6(3) . . . . ?
C33 C32 C34 C35 177.9(3) . . . . ?
C7 C2 C3 C4 -0.8(5) . . . . ?
C7 C6 C5 C4 -0.8(5) . . . . ?
C18 C17 C16 C14 173.9(3) . . . . ?
C30 N9 N8 C27 3.0(3) . . . . ?
C30 N9 C19 N7 -147.7(3) . . . . ?
C30 N9 C19 C20 -19.2(4) . . . . ?
C36 C35 C34 C32 177.7(3) . . . . ?
C6 C5 C4 C3 0.5(6) . . . . ?
C22 C21 C26 C25 0.3(5) . . . . ?
C26 C21 C22 C23 0.1(5) . . . . ?
C3 C2 C7 C6 0.5(4) . . . . ?
C15 C14 C16 C17 -177.5(3) . . . . ?
C23 C24 C25 C26 -0.8(6) . . . . ?
C31 C30 C29 C27 -176.7(4) . . . . ?
C25 C24 C23 C22 1.2(6) . . . . ?
C10 C9 C11 C12 179.3(3) . . . . ?
C28 C27 C29 C30 -176.5(3) . . . . ?
C13 C12 C11 C9 179.4(4) . . . . ?
